data_9007943
loop_
_publ_author_name
'Weil, M.'

_publ_section_title
;
 HgB4O7, a member of the isotypic MIIB4O7 family (MII = Mg, Mn, Zn, Cd)
;
_journal_name_full 'Acta Crystallographica, Section E'
_journal_page_first i40
_journal_page_last i42
_journal_paper_doi 10.1107/S1600536803003611
_journal_volume 59
_journal_year 2003
_chemical_formula_structural HgB4O7
_chemical_formula_sum 'B4 Hg O7'
_space_group_IT_number 61
_symmetry_space_group_name_Hall '-P 2ac 2ab'
_symmetry_space_group_name_H-M 'P b c a'
_cell_angle_alpha 90
_cell_angle_beta 90
_cell_angle_gamma 90
_cell_length_a 8.3994
_cell_length_b 8.8066
_cell_length_c 14.1370
_cell_formula_units_Z 8
_cell_volume 1045.716
_database_code_amcsd 0010401
_exptl_crystal_density_diffrn 4.520
_cod_original_formula_sum 'Hg B4 O7'
_cod_database_code 9007943
_amcsd_formula_title HgB4O7

loop_
_space_group_symop_operation_xyz
x,y,z
x,1/2-y,1/2+z
-x,1/2+y,1/2-z
1/2-x,1/2+y,z
1/2+x,1/2-y,-z
1/2+x,y,1/2-z
1/2-x,-y,1/2+z
-x,-y,-z

loop_
_atom_site_aniso_label
_atom_site_aniso_U_11
_atom_site_aniso_U_22
_atom_site_aniso_U_33
_atom_site_aniso_U_12
_atom_site_aniso_U_13
_atom_site_aniso_U_23
Hg 0.01536 0.01114 0.00757 -0.00247 0.00404 0.00182
B1 0.01000 0.00870 0.00500 0.00020 -0.00140 0.00120
B2 0.01100 0.00840 0.00450 0.00150 -0.00080 -0.00170
B3 0.01100 0.01000 0.00160 0.00000 -0.00010 -0.00040
B4 0.01200 0.00980 0.00370 -0.00080 0.00100 -0.00130
O1 0.01810 0.00940 0.00420 0.00320 0.00090 0.00190
O2 0.00880 0.01100 0.00490 -0.00150 0.00010 0.00530
O3 0.01290 0.01160 0.01150 -0.00180 -0.00480 0.00660
O4 0.01940 0.00650 0.00530 0.00220 -0.00190 0.00130
O5 0.02220 0.00570 0.00590 0.00120 -0.00400 -0.00140
O6 0.00940 0.00990 0.01010 0.00260 0.00300 0.00510
O7 0.01300 0.01740 0.00830 0.00590 0.00330 0.00670

loop_
_atom_site_label
_atom_site_fract_x
_atom_site_fract_y
_atom_site_fract_z
_atom_site_U_iso_or_equiv
Hg 0.13938 0.11225 0.11693 0.01136
B1 0.45420 0.28100 0.06160 0.00790
B2 0.51090 0.32940 0.23480 0.00790
B3 0.51650 0.06320 0.16090 0.00760
B4 0.71760 0.14870 0.04890 0.00840
O1 0.04260 0.41730 0.18950 0.01060
O2 0.40030 0.13320 0.09330 0.00820
O3 0.36270 0.36460 -0.00640 0.01200
O4 0.46510 0.38340 0.14740 0.01040
O5 0.52880 0.17300 0.24480 0.01130
O6 0.61530 0.26500 0.02080 0.00980
O7 0.67250 0.05260 0.11800 0.01290

loop_
_cod_related_entry_id
_cod_related_entry_database
_cod_related_entry_code
1 AMCSD 0010401
